data_7247696
loop_
_publ_author_name
'Atceken, Nurunnisa'
'Hemingway, Jack'
'Bull, Craig L.'
'Liu, Xiaojiao'
'Michalchuk, Adam A. L.'
'Konar, Sumit'
'Morrison, Carole A.'
'Pulham, Colin R.'

_publ_section_title
;
 High-pressure structural studies and pressure-induced sensitisation of
 3,4,5-trinitro-1<i>H</i>-pyrazole.
;
_journal_issue 46
_journal_name_full 'Physical chemistry chemical physics : PCCP'
_journal_page_first 31646
_journal_page_last 31654
_journal_paper_doi 10.1039/d3cp04526a
_journal_volume 25
_journal_year 2023
_chemical_formula_moiety 'C6 H2 N10 O12'
_chemical_formula_sum 'C6 H2 N10 O12'
_chemical_formula_weight 406.18
_space_group_crystal_system monoclinic
_space_group_IT_number 14
_space_group_name_Hall '-P 2ybc'
_space_group_name_H-M_alt 'P 1 21/c 1'
_atom_sites_solution_hydrogens difmap
_atom_sites_solution_primary dual
_audit_block_doi 10.5517/ccdc.csd.cc29gp5n
_audit_creation_date 2021-12-16
_audit_creation_method
;
Olex2 1.3
(compiled 2020.11.12 svn.r5f609507 for OlexSys, GUI svn.r6408)
;
_audit_update_record
;
2021-12-16 deposited with the CCDC.	2023-11-08 downloaded from the CCDC.
;
_cell_angle_alpha 90
_cell_angle_beta 92.170(7)
_cell_angle_gamma 90
_cell_formula_units_Z 6
_cell_length_a 14.9370(17)
_cell_length_b 8.1341(11)
_cell_length_c 16.9890(17)
_cell_measurement_reflns_used 2256
_cell_measurement_temperature 298.0
_cell_measurement_theta_max 24.74
_cell_measurement_theta_min 2.73
_cell_volume 2062.7(4)
_computing_cell_refinement 'SAINT V8.40A (?, 2016)'
_computing_data_reduction 'SAINT V8.40A (?, 2016)'
_computing_molecular_graphics 'Olex2 1.3 (Dolomanov et al., 2009)'
_computing_publication_material 'Olex2 1.3 (Dolomanov et al., 2009)'
_computing_structure_refinement 'SHELXL 2018/3 (Sheldrick, 2015)'
_computing_structure_solution 'SHELXT 2018/2 (Sheldrick, 2018)'
_diffrn_ambient_temperature 298.0
_diffrn_measured_fraction_theta_full 0.553
_diffrn_measured_fraction_theta_max 0.507
_diffrn_measurement_device_type 'Bruker APEX-II CCD'
_diffrn_measurement_method '\f and \w scans'
_diffrn_radiation_type MoK\a
_diffrn_radiation_wavelength 0.71073
_diffrn_reflns_av_R_equivalents 0.0563
_diffrn_reflns_av_unetI/netI 0.0651
_diffrn_reflns_Laue_measured_fraction_full 0.553
_diffrn_reflns_Laue_measured_fraction_max 0.507
_diffrn_reflns_limit_h_max 16
_diffrn_reflns_limit_h_min -16
_diffrn_reflns_limit_k_max 8
_diffrn_reflns_limit_k_min -8
_diffrn_reflns_limit_l_max 19
_diffrn_reflns_limit_l_min -19
_diffrn_reflns_number 11940
_diffrn_reflns_point_group_measured_fraction_full 0.553
_diffrn_reflns_point_group_measured_fraction_max 0.507
_diffrn_reflns_theta_full 25.242
_diffrn_reflns_theta_max 26.380
_diffrn_reflns_theta_min 2.399
_diffrn_source_current 1.4
_diffrn_source_power 0.07
_diffrn_source_voltage 50.0
_diffrn_standards_number 0
_exptl_absorpt_coefficient_mu 0.191
_exptl_absorpt_correction_T_max 0.7454
_exptl_absorpt_correction_T_min 0.6538
_exptl_absorpt_correction_type multi-scan
_exptl_absorpt_process_details
;
SADABS-2016/2 (Bruker,2016/2) was used for absorption correction.
wR2(int) was 0.0839 before and 0.0558 after correction.
The Ratio of minimum to maximum transmission is 0.8771.
The \l/2 correction factor is Not present.
;
_exptl_crystal_colour 'clear colourless'
_exptl_crystal_colour_lustre clear
_exptl_crystal_colour_primary colourless
_exptl_crystal_density_diffrn 1.962
_exptl_crystal_description block
_exptl_crystal_F_000 1224
_refine_diff_density_max 0.181
_refine_diff_density_min -0.192
_refine_diff_density_rms 0.046
_refine_ls_extinction_method none
_refine_ls_goodness_of_fit_ref 1.045
_refine_ls_hydrogen_treatment refall
_refine_ls_matrix_type full
_refine_ls_number_parameters 391
_refine_ls_number_reflns 2144
_refine_ls_number_restraints 306
_refine_ls_restrained_S_all 0.981
_refine_ls_R_factor_all 0.0998
_refine_ls_R_factor_gt 0.0512
_refine_ls_shift/su_max 0.000
_refine_ls_shift/su_mean 0.000
_refine_ls_structure_factor_coef Fsqd
_refine_ls_weighting_details 'w=1/[\s^2^(Fo^2^)+(0.0568P)^2^+2.7225P] where P=(Fo^2^+2Fc^2^)/3'
_refine_ls_weighting_scheme calc
_refine_ls_wR_factor_gt 0.1246
_refine_ls_wR_factor_ref 0.1499
_reflns_Friedel_coverage 0.000
_reflns_number_gt 1313
_reflns_number_total 2144
_reflns_threshold_expression 'I > 2\s(I)'
_cod_data_source_file d3cp04526a2.cif
_cod_data_source_block 2tnp_p02
_cod_depositor_comments
;
Adding full bibliography for 7247689--7247697.cif.

2024-11-08
Z value and formula fixed to values more according to usual
chemical conventions.                 miguel
;
_cod_original_formula_sum 'C18 H6 N30 O36'
_cod_original_formula_weight 1218.53
_cod_original_formula_moiety '3(C6 H2 N10 O12)'
_cod_original_formula_units_Z 2
_cod_database_code 7247696
_shelx_shelxl_version_number 2018/3
_shelx_space_group_comment
;
The symmetry employed for this shelxl refinement is uniquely defined
by the following loop, which should always be used as a source of
symmetry information in preference to the above space-group names.
They are only intended as comments.
;
_olex2_refinement_description
;
1. Rigid body (RIGU) restrains
 All non-hydrogen atoms
 with sigma for 1-2 distances of 0.004 and sigma for 1-3 distances of 0.004
;
_olex2_submission_special_instructions 'No special instructions were received'

loop_
_space_group_symop_operation_xyz
'x, y, z'
'-x, y+1/2, -z+1/2'
'-x, -y, -z'
'x, -y-1/2, z-1/2'

loop_
_atom_site_label
_atom_site_type_symbol
_atom_site_fract_x
_atom_site_fract_y
_atom_site_fract_z
_atom_site_U_iso_or_equiv
_atom_site_adp_type
_atom_site_occupancy
_atom_site_site_symmetry_order
_atom_site_calc_flag
_atom_site_refinement_flags_posn
_atom_site_refinement_flags_adp
_atom_site_refinement_flags_occupancy
_atom_site_disorder_assembly
_atom_site_disorder_group
O001 O 0.8274(3) 0.5972(5) 0.3545(2) 0.0527(12) Uani 1 1 d . . . . .
O002 O 0.6821(2) 0.5995(5) 0.6493(2) 0.0500(11) Uani 1 1 d . . . . .
O003 O 0.5252(2) 0.4925(5) 0.8125(2) 0.0459(11) Uani 1 1 d . . . . .
O004 O 0.6631(2) 0.4196(5) 0.83367(19) 0.0458(10) Uani 1 1 d . . . . .
O005 O 0.9260(3) 0.1118(6) 0.5109(2) 0.0562(13) Uani 1 1 d . . . . .
O006 O 0.5655(3) 0.1251(6) 0.4839(2) 0.0534(12) Uani 1 1 d . . . . .
O007 O 0.9783(2) 0.4634(5) 0.1786(2) 0.0510(12) Uani 1 1 d . . . . .
N008 N 0.7625(3) 0.9332(6) 0.4651(3) 0.0268(10) Uani 1 1 d . . . . .
O009 O 1.1209(2) 0.3041(6) 0.3403(2) 0.0627(13) Uani 1 1 d . . . . .
N00A N 0.8338(3) 0.2590(5) 0.3010(2) 0.0274(10) Uani 1 1 d . . . . .
O00B O 1.0332(2) 0.2853(5) 0.4934(2) 0.0560(12) Uani 1 1 d . . . . .
O00C O 0.8367(2) 0.4091(5) 0.1599(2) 0.0546(12) Uani 1 1 d . . . . .
O00D O 0.4586(2) 0.3007(5) 0.5014(2) 0.0559(12) Uani 1 1 d . . . . .
N00E N 0.7291(3) 0.9407(5) 0.5363(2) 0.0278(10) Uani 1 1 d . . . . .
O00F O 0.4461(3) 0.5901(6) 0.6565(2) 0.0681(15) Uani 1 1 d . . . . .
N00G N 0.6874(3) 0.7448(7) 0.6332(3) 0.0328(11) Uani 1 1 d . . . . .
O00H O 0.8256(3) 0.4347(5) 0.5245(2) 0.0627(13) Uani 1 1 d . . . . .
N00I N 0.8460(2) 0.2058(5) 0.3750(2) 0.0283(10) Uani 1 1 d . . . . .
O00J O 0.6876(3) 0.4252(5) 0.4853(2) 0.0599(12) Uani 1 1 d . . . . .
N00K N 0.6410(3) 0.2023(6) 0.6270(3) 0.0302(11) Uani 1 1 d . . . . .
N00L N 0.8140(3) 0.7417(6) 0.3681(3) 0.0347(11) Uani 1 1 d . . . . .
N00M N 0.6618(2) 0.2525(5) 0.6997(2) 0.0282(10) Uani 1 1 d . . . . .
N00N N 0.4425(3) 0.4416(7) 0.6577(2) 0.0399(12) Uani 1 1 d . . . . .
N00O N 0.5940(3) 0.4236(5) 0.7943(2) 0.0313(11) Uani 1 1 d . . . . .
N00P N 0.9071(3) 0.4089(5) 0.1987(2) 0.0334(11) Uani 1 1 d . . . . .
O00Q O 0.6653(3) 0.8565(6) 0.6756(2) 0.0670(14) Uani 1 1 d . . . . .
O00R O 0.8287(3) 0.8560(6) 0.3246(2) 0.0638(13) Uani 1 1 d . . . . .
N00S N 0.7554(3) 0.4981(6) 0.5033(2) 0.0352(10) Uani 1 1 d . . . . .
N00T N 0.9657(3) 0.2125(6) 0.4725(2) 0.0356(11) Uani 1 1 d . . . . .
O00U O 0.3750(3) 0.3581(6) 0.6573(2) 0.0660(13) Uani 1 1 d . . . . .
C00V C 0.7218(3) 0.7850(6) 0.5584(3) 0.0240(11) Uani 1 1 d . . . . .
C00W C 0.7779(3) 0.7783(7) 0.4427(3) 0.0260(12) Uani 1 1 d . . . . .
N00X N 0.5263(3) 0.2251(6) 0.5222(2) 0.0352(11) Uani 1 1 d . . . . .
C00Y C 0.5919(3) 0.3438(6) 0.7187(3) 0.0235(11) Uani 1 1 d . . . . .
N00Z N 1.0593(3) 0.4028(7) 0.3345(2) 0.0394(12) Uani 1 1 d . . . . .
C010 C 0.5620(3) 0.2605(6) 0.5997(3) 0.0270(12) Uani 1 1 d . . . . .
C011 C 0.9290(3) 0.2518(6) 0.3943(3) 0.0262(12) Uani 1 1 d . . . . .
O012 O 1.0671(3) 0.5492(6) 0.3291(2) 0.0714(16) Uani 1 1 d . . . . .
C013 C 0.7519(3) 0.6757(6) 0.5021(3) 0.0256(10) Uani 1 1 d . . . . .
C014 C 0.9699(3) 0.3349(6) 0.3351(3) 0.0252(12) Uani 1 1 d . . . . .
C015 C 0.9056(3) 0.3378(6) 0.2753(3) 0.0276(12) Uani 1 1 d . . . . .
C016 C 0.5271(3) 0.3531(6) 0.6586(3) 0.0257(12) Uani 1 1 d . . . . .
H008 H 0.783(4) 1.028(9) 0.432(4) 0.09(2) Uiso 1 1 d . . . . .
H00K H 0.673(3) 0.138(6) 0.601(2) 0.004(11) Uiso 1 1 d . . . . .
H00A H 0.780(4) 0.254(7) 0.274(3) 0.070(18) Uiso 1 1 d . . . . .

loop_
_atom_site_aniso_label
_atom_site_aniso_U_11
_atom_site_aniso_U_22
_atom_site_aniso_U_33
_atom_site_aniso_U_23
_atom_site_aniso_U_13
_atom_site_aniso_U_12
O001 0.063(3) 0.042(3) 0.055(3) -0.012(2) 0.017(2) 0.0151(19)
O002 0.060(3) 0.040(3) 0.051(3) 0.015(2) 0.008(2) -0.0124(18)
O003 0.046(3) 0.057(4) 0.035(2) -0.0088(18) 0.005(2) 0.0188(19)
O004 0.037(2) 0.063(4) 0.036(2) -0.0141(17) -0.010(2) 0.0027(16)
O005 0.042(3) 0.081(4) 0.046(3) 0.038(2) 0.003(2) -0.0055(19)
O006 0.058(3) 0.059(4) 0.044(3) -0.028(2) 0.002(2) 0.0051(19)
O007 0.043(3) 0.066(4) 0.044(3) 0.0180(19) -0.003(2) -0.0158(19)
N008 0.026(3) 0.032(3) 0.022(2) 0.001(2) 0.004(2) -0.0017(17)
O009 0.024(3) 0.103(4) 0.060(3) 0.009(2) 0.002(2) 0.0072(19)
N00A 0.026(3) 0.033(4) 0.023(2) -0.0026(18) 0.000(2) -0.0022(17)
O00B 0.038(3) 0.083(4) 0.046(3) 0.019(2) -0.015(2) -0.0158(19)
O00C 0.040(3) 0.086(4) 0.037(2) 0.0201(19) -0.013(2) -0.0059(18)
O00D 0.041(3) 0.092(4) 0.035(3) -0.010(2) -0.009(2) 0.0168(19)
N00E 0.032(3) 0.028(3) 0.024(2) 0.0005(19) -0.002(2) -0.0003(16)
O00F 0.083(3) 0.057(4) 0.063(3) -0.012(3) -0.014(3) 0.040(2)
N00G 0.029(3) 0.039(4) 0.031(3) 0.003(2) 0.007(2) -0.0047(19)
O00H 0.069(3) 0.045(4) 0.073(3) -0.002(2) -0.017(3) 0.022(2)
N00I 0.031(3) 0.029(4) 0.025(2) 0.0031(17) -0.001(2) -0.0020(16)
O00J 0.065(3) 0.039(4) 0.076(3) -0.001(2) -0.007(2) -0.0203(19)
N00K 0.028(3) 0.034(4) 0.029(3) -0.0044(19) 0.006(2) 0.0086(18)
N00L 0.035(3) 0.040(4) 0.029(3) -0.003(2) 0.009(2) 0.004(2)
N00M 0.030(3) 0.030(4) 0.025(2) -0.0024(18) 0.000(2) 0.0060(17)
N00N 0.034(3) 0.063(4) 0.022(3) -0.004(2) 0.000(2) 0.019(2)
N00O 0.029(3) 0.029(4) 0.036(3) -0.0051(19) -0.001(2) 0.0001(16)
N00P 0.038(3) 0.038(4) 0.025(3) 0.0043(19) 0.000(2) -0.0015(18)
O00Q 0.115(4) 0.044(4) 0.044(3) 0.000(2) 0.040(3) 0.006(2)
O00R 0.109(4) 0.046(4) 0.039(3) 0.004(2) 0.036(3) -0.001(2)
N00S 0.047(3) 0.026(3) 0.032(3) -0.001(2) 0.002(2) -0.0015(19)
N00T 0.030(3) 0.051(4) 0.027(3) 0.011(2) 0.004(2) -0.0001(19)
O00U 0.018(3) 0.125(5) 0.055(3) 0.002(2) 0.006(2) -0.003(2)
C00V 0.022(3) 0.021(4) 0.029(3) 0.001(2) -0.001(2) -0.0054(17)
C00W 0.024(3) 0.030(4) 0.024(3) -0.004(2) 0.003(2) -0.0013(19)
N00X 0.032(3) 0.044(4) 0.029(3) -0.006(2) -0.003(2) -0.0026(19)
C00Y 0.024(3) 0.020(4) 0.026(3) -0.001(2) 0.005(2) -0.0057(18)
N00Z 0.032(3) 0.060(4) 0.026(3) 0.011(2) 0.001(2) -0.013(2)
C010 0.030(3) 0.026(4) 0.025(3) 0.002(2) 0.000(2) -0.0024(19)
C011 0.027(3) 0.023(4) 0.029(3) 0.006(2) -0.001(2) 0.0029(18)
O012 0.080(3) 0.064(4) 0.069(3) 0.029(3) -0.026(3) -0.041(2)
C013 0.023(3) 0.026(3) 0.028(3) 0.002(2) 0.001(2) 0.0027(19)
C014 0.020(3) 0.031(4) 0.024(3) 0.002(2) 0.003(2) -0.0003(18)
C015 0.029(3) 0.031(4) 0.024(3) 0.002(2) 0.001(2) 0.0017(19)
C016 0.018(3) 0.029(4) 0.030(3) 0.002(2) 0.001(2) 0.0013(18)

loop_
_atom_type_symbol
_atom_type_description
_atom_type_scat_dispersion_real
_atom_type_scat_dispersion_imag
_atom_type_scat_source
C C 0.0033 0.0016 'International Tables Vol C Tables 4.2.6.8 and 6.1.1.4'
H H 0.0000 0.0000 'International Tables Vol C Tables 4.2.6.8 and 6.1.1.4'
N N 0.0061 0.0033 'International Tables Vol C Tables 4.2.6.8 and 6.1.1.4'
O O 0.0106 0.0060 'International Tables Vol C Tables 4.2.6.8 and 6.1.1.4'

loop_
_geom_angle_atom_site_label_1
_geom_angle_atom_site_label_2
_geom_angle_atom_site_label_3
_geom_angle
_geom_angle_site_symmetry_1
_geom_angle_site_symmetry_3
_geom_angle_publ_flag
N00E N008 C00W 112.1(4) . . ?
N00E N008 H008 127(5) . . ?
C00W N008 H008 120(5) . . ?
N00I N00A C015 112.4(4) . . ?
N00I N00A H00A 123(3) . . ?
C015 N00A H00A 124(3) . . ?
C00V N00E N008 104.6(4) . . ?
O002 N00G C00V 116.9(4) . . ?
O00Q N00G O002 124.9(6) . . ?
O00Q N00G C00V 118.2(6) . . ?
C011 N00I N00A 103.6(4) . . ?
N00M N00K C010 112.7(4) . . ?
N00M N00K H00K 124(2) . . ?
C010 N00K H00K 123(2) . . ?
O001 N00L C00W 116.2(4) . . ?
O00R N00L O001 126.2(6) . . ?
O00R N00L C00W 117.7(5) . . ?
N00K N00M C00Y 103.8(3) . . ?
O00F N00N O00U 126.6(5) . . ?
O00F N00N C016 117.1(5) . . ?
O00U N00N C016 116.4(5) . . ?
O003 N00O C00Y 116.3(3) . . ?
O004 N00O O003 125.6(4) . . ?
O004 N00O C00Y 118.1(4) . . ?
O007 N00P O00C 126.5(4) . . ?
O007 N00P C015 116.7(4) . . ?
O00C N00P C015 116.8(4) . . ?
O00H N00S C013 117.4(4) . . ?
O00J N00S O00H 125.2(5) . . ?
O00J N00S C013 117.3(4) . . ?
O005 N00T C011 117.7(4) . . ?
O00B N00T O005 126.1(4) . . ?
O00B N00T C011 116.2(4) . . ?
N00E C00V N00G 120.5(5) . . ?
N00E C00V C013 112.5(5) . . ?
C013 C00V N00G 127.0(5) . . ?
N008 C00W N00L 121.6(5) . . ?
N008 C00W C013 107.8(5) . . ?
C013 C00W N00L 130.6(5) . . ?
O006 N00X O00D 126.5(4) . . ?
O006 N00X C010 117.4(4) . . ?
O00D N00X C010 116.1(4) . . ?
N00M C00Y N00O 118.5(4) . . ?
N00M C00Y C016 112.7(4) . . ?
C016 C00Y N00O 128.7(4) . . ?
O009 N00Z C014 116.2(5) . . ?
O012 N00Z O009 125.7(5) . . ?
O012 N00Z C014 118.2(5) . . ?
N00K C010 N00X 122.8(4) . . ?
N00K C010 C016 107.2(4) . . ?
C016 C010 N00X 130.0(4) . . ?
N00I C011 N00T 118.8(4) . . ?
N00I C011 C014 113.2(4) . . ?
C014 C011 N00T 128.0(4) . . ?
C00V C013 N00S 129.8(5) . . ?
C00W C013 N00S 127.3(5) . . ?
C00W C013 C00V 103.0(5) . . ?
C011 C014 N00Z 128.9(4) . . ?
C015 C014 N00Z 127.6(4) . . ?
C015 C014 C011 103.5(4) . . ?
N00A C015 N00P 122.2(4) . . ?
N00A C015 C014 107.3(4) . . ?
C014 C015 N00P 130.4(4) . . ?
C00Y C016 N00N 128.2(4) . . ?
C010 C016 N00N 128.2(4) . . ?
C010 C016 C00Y 103.5(4) . . ?

loop_
_geom_bond_atom_site_label_1
_geom_bond_atom_site_label_2
_geom_bond_distance
_geom_bond_site_symmetry_2
_geom_bond_publ_flag
O001 N00L 1.216(6) . ?
O002 N00G 1.217(6) . ?
O003 N00O 1.220(5) . ?
O004 N00O 1.209(4) . ?
O005 N00T 1.216(5) . ?
O006 N00X 1.207(5) . ?
O007 N00P 1.213(5) . ?
N008 N00E 1.327(6) . ?
N008 C00W 1.339(7) . ?
N008 H008 1.01(7) . ?
O009 N00Z 1.223(6) . ?
N00A N00I 1.335(5) . ?
N00A C015 1.336(6) . ?
N00A H00A 0.91(5) . ?
O00B N00T 1.211(5) . ?
O00C N00P 1.219(4) . ?
O00D N00X 1.224(5) . ?
N00E C00V 1.327(6) . ?
O00F N00N 1.210(6) . ?
N00G O00Q 1.213(6) . ?
N00G C00V 1.426(7) . ?
O00H N00S 1.211(5) . ?
N00I C011 1.325(5) . ?
O00J N00S 1.203(5) . ?
N00K N00M 1.327(5) . ?
N00K C010 1.338(5) . ?
N00K H00K 0.84(4) . ?
N00L O00R 1.213(6) . ?
N00L C00W 1.427(7) . ?
N00M C00Y 1.330(6) . ?
N00N O00U 1.215(6) . ?
N00N C016 1.454(6) . ?
N00O C00Y 1.439(6) . ?
N00P C015 1.425(6) . ?
N00S C013 1.446(7) . ?
N00T C011 1.453(5) . ?
C00V C013 1.393(7) . ?
C00W C013 1.376(7) . ?
N00X C010 1.430(5) . ?
C00Y C016 1.382(5) . ?
N00Z O012 1.200(6) . ?
N00Z C014 1.446(6) . ?
C010 C016 1.371(7) . ?
C011 C014 1.374(6) . ?
C014 C015 1.371(6) . ?

loop_
_geom_torsion_atom_site_label_1
_geom_torsion_atom_site_label_2
_geom_torsion_atom_site_label_3
_geom_torsion_atom_site_label_4
_geom_torsion
_geom_torsion_site_symmetry_1
_geom_torsion_site_symmetry_2
_geom_torsion_site_symmetry_3
_geom_torsion_site_symmetry_4
_geom_torsion_publ_flag
O001 N00L C00W N008 178.3(4) . . . . ?
O001 N00L C00W C013 -2.8(7) . . . . ?
O002 N00G C00V N00E 179.5(4) . . . . ?
O002 N00G C00V C013 -1.4(6) . . . . ?
O003 N00O C00Y N00M -173.0(5) . . . . ?
O003 N00O C00Y C016 10.0(9) . . . . ?
O004 N00O C00Y N00M 8.3(8) . . . . ?
O004 N00O C00Y C016 -168.7(5) . . . . ?
O005 N00T C011 N00I 14.4(9) . . . . ?
O005 N00T C011 C014 -166.2(6) . . . . ?
O006 N00X C010 N00K 7.7(10) . . . . ?
O006 N00X C010 C016 -172.1(7) . . . . ?
O007 N00P C015 N00A -173.0(5) . . . . ?
O007 N00P C015 C014 7.7(9) . . . . ?
N008 N00E C00V N00G -179.8(4) . . . . ?
N008 N00E C00V C013 1.0(5) . . . . ?
N008 C00W C013 N00S 179.4(4) . . . . ?
N008 C00W C013 C00V -0.4(5) . . . . ?
O009 N00Z C014 C011 64.0(8) . . . . ?
O009 N00Z C014 C015 -115.5(6) . . . . ?
N00A N00I C011 N00T -179.7(5) . . . . ?
N00A N00I C011 C014 0.8(6) . . . . ?
O00B N00T C011 N00I -165.0(5) . . . . ?
O00B N00T C011 C014 14.4(9) . . . . ?
O00C N00P C015 N00A 7.1(8) . . . . ?
O00C N00P C015 C014 -172.2(5) . . . . ?
O00D N00X C010 N00K -172.0(5) . . . . ?
O00D N00X C010 C016 8.2(10) . . . . ?
N00E N008 C00W N00L -179.9(4) . . . . ?
N00E N008 C00W C013 1.0(5) . . . . ?
N00E C00V C013 N00S 179.9(4) . . . . ?
N00E C00V C013 C00W -0.4(5) . . . . ?
O00F N00N C016 C00Y 69.4(7) . . . . ?
O00F N00N C016 C010 -109.8(7) . . . . ?
N00G C00V C013 N00S 0.8(8) . . . . ?
N00G C00V C013 C00W -179.5(4) . . . . ?
O00H N00S C013 C00V -96.0(6) . . . . ?
O00H N00S C013 C00W 84.4(6) . . . . ?
N00I N00A C015 N00P -178.5(4) . . . . ?
N00I N00A C015 C014 1.0(6) . . . . ?
N00I C011 C014 N00Z -179.8(5) . . . . ?
N00I C011 C014 C015 -0.2(6) . . . . ?
O00J N00S C013 C00V 82.1(6) . . . . ?
O00J N00S C013 C00W -97.5(6) . . . . ?
N00K N00M C00Y N00O -177.9(5) . . . . ?
N00K N00M C00Y C016 -0.4(7) . . . . ?
N00K C010 C016 N00N -179.8(5) . . . . ?
N00K C010 C016 C00Y 0.9(7) . . . . ?
N00L C00W C013 N00S 0.3(8) . . . . ?
N00L C00W C013 C00V -179.4(4) . . . . ?
N00M N00K C010 N00X 179.0(5) . . . . ?
N00M N00K C010 C016 -1.2(7) . . . . ?
N00M C00Y C016 N00N -179.7(5) . . . . ?
N00M C00Y C016 C010 -0.3(7) . . . . ?
N00O C00Y C016 N00N -2.5(10) . . . . ?
N00O C00Y C016 C010 176.9(5) . . . . ?
O00Q N00G C00V N00E -0.1(6) . . . . ?
O00Q N00G C00V C013 179.0(5) . . . . ?
O00R N00L C00W N008 -1.5(6) . . . . ?
O00R N00L C00W C013 177.4(5) . . . . ?
N00T C011 C014 N00Z 0.7(10) . . . . ?
N00T C011 C014 C015 -179.6(5) . . . . ?
O00U N00N C016 C00Y -111.3(6) . . . . ?
O00U N00N C016 C010 69.4(8) . . . . ?
C00W N008 N00E C00V -1.2(4) . . . . ?
N00X C010 C016 N00N 0.0(11) . . . . ?
N00X C010 C016 C00Y -179.3(5) . . . . ?
N00Z C014 C015 N00A 179.2(5) . . . . ?
N00Z C014 C015 N00P -1.4(10) . . . . ?
C010 N00K N00M C00Y 1.0(7) . . . . ?
C011 C014 C015 N00A -0.4(6) . . . . ?
C011 C014 C015 N00P 178.9(5) . . . . ?
O012 N00Z C014 C011 -115.4(6) . . . . ?
O012 N00Z C014 C015 65.1(7) . . . . ?
C015 N00A N00I C011 -1.1(6) . . . . ?
